data_4323479
loop_
_publ_author_name
'Claire J. Carmalt'
'Alan H. Cowley'
'Robert D. Culp'
'Richard A. Jones'
'Smuruthi Kamepalli'
'Nicholas C. Norman'

_publ_section_title
;
 Synthesis and Structures of Intramolecularly Base-Coordinated Group 15
 Aryl Halides
;
_journal_name_full 'Inorganic Chemistry'
_journal_page_first 2770
_journal_page_last 2776
_journal_paper_doi 10.1021/ic9701165
_journal_volume 36
_journal_year 1997
_chemical_formula_moiety '[(Me2NC10H6)SbCl2]'
_chemical_formula_sum 'C12 H12 Cl2 N Sb'
_chemical_formula_weight 362.88
_chemical_name_common 'compound 9'
_chemical_name_systematic
;
?
;
_space_group_IT_number 19
_symmetry_cell_setting orthorhombic
_symmetry_space_group_name_Hall 'P 2ac 2ab'
_symmetry_space_group_name_H-M 'P 21 21 21'
_atom_sites_solution_hydrogens geom
_atom_sites_solution_primary direct
_atom_sites_solution_secondary difmap
_audit_creation_method SHELXL
_cell_angle_alpha 90.00
_cell_angle_beta 90.00
_cell_angle_gamma 90.00
_cell_formula_units_Z 4
_cell_length_a 9.7140(13)
_cell_length_b 10.0196(11)
_cell_length_c 13.444(3)
_cell_measurement_reflns_used 25
_cell_measurement_temperature 293(2)
_cell_measurement_theta_max 24.0
_cell_measurement_theta_min 20.8
_cell_volume 1308.5(4)
_computing_cell_refinement 'Enraf CAD4 Express'
_computing_data_collection 'Enraf CAD4 Express'
_computing_data_reduction 'Siemens SHELXTL'
_computing_molecular_graphics 'Siemens SHELXTL'
_computing_publication_material 'Siemens SHELXTL'
_computing_structure_refinement 'SHELXL-93 (Sheldrick, 1993)'
_computing_structure_solution 'SHELXS-86 (Sheldrick, 1990)'
_diffrn_ambient_temperature 293(2)
_diffrn_measurement_device 'Enraf Nonius CAD4'
_diffrn_measurement_method '2\q-\q scans'
_diffrn_radiation_monochromator graphite
_diffrn_radiation_source 'fine-focus sealed tube'
_diffrn_radiation_type MoK\a
_diffrn_radiation_wavelength 0.71073
_diffrn_reflns_av_R_equivalents 0.0187
_diffrn_reflns_av_sigmaI/netI 0.0455
_diffrn_reflns_limit_h_max 15
_diffrn_reflns_limit_h_min -1
_diffrn_reflns_limit_k_max 15
_diffrn_reflns_limit_k_min -1
_diffrn_reflns_limit_l_max 1
_diffrn_reflns_limit_l_min -21
_diffrn_reflns_number 3531
_diffrn_reflns_theta_max 34.22
_diffrn_reflns_theta_min 2.54
_diffrn_standards_decay_% 4.3
_diffrn_standards_interval_time 1800
_diffrn_standards_number 3
_exptl_absorpt_coefficient_mu 2.489
_exptl_absorpt_correction_T_max 0.83231
_exptl_absorpt_correction_T_min 0.22520
_exptl_absorpt_correction_type SHELXA
_exptl_crystal_colour colorless
_exptl_crystal_density_diffrn 1.842
_exptl_crystal_density_meas ?
_exptl_crystal_description 'irregular (cut block)'
_exptl_crystal_F_000 704
_exptl_crystal_size_max 0.53
_exptl_crystal_size_mid 0.31
_exptl_crystal_size_min 0.25
_refine_diff_density_max 0.650
_refine_diff_density_min -1.486
_refine_diff_density_rms 0.119
_refine_ls_abs_structure_details 'Flack H D (1983), Acta Cryst. A39, 876-881'
_refine_ls_abs_structure_Flack -0.05(4)
_refine_ls_extinction_method none
_refine_ls_goodness_of_fit_all 1.074
_refine_ls_goodness_of_fit_obs 1.068
_refine_ls_matrix_type full
_refine_ls_number_parameters 149
_refine_ls_number_reflns 3376
_refine_ls_number_restraints 0
_refine_ls_restrained_S_all 1.103
_refine_ls_restrained_S_obs 1.068
_refine_ls_R_factor_all 0.0835
_refine_ls_R_factor_obs 0.0320
_refine_ls_shift/esd_max -0.001
_refine_ls_shift/esd_mean 0.000
_refine_ls_structure_factor_coef Fsqd
_refine_ls_weighting_details 'w=1/[\s^2^(Fo^2^)+(0.0231P)^2^+0.7478P] where P=(Fo^2^+2Fc^2^)/3'
_refine_ls_weighting_scheme calc
_refine_ls_wR_factor_all 0.0745
_refine_ls_wR_factor_obs 0.0588
_reflns_number_observed 2287
_reflns_number_total 3382
_reflns_observed_criterion >2sigma(I)
_cod_data_source_file ic9701165_5.cif
_cod_data_source_block smu16
_cod_depositor_comments
;
The following automatic conversions were performed:

'_exptl_crystal_density_meas' value 'none' was changed to '?' - the
value is perceived as not measured.

Automatic conversion script
Id: cif_fix_values 3008 2015-01-20 13:52:24Z robertas 

The following automatic conversions were performed:

'_refine_ls_weighting_scheme' value 'calc
w=1/[\s^2^(Fo^2^)+(0.0231P)^2^+0.7478P] where P=(Fo^2^+2Fc^2^)/3' was
changed to 'calc'. New tag '_refine_ls_weighting_details' was
created. The value of the new tag was set to
'w=1/[\s^2^(Fo^2^)+(0.0231P)^2^+0.7478P] where P=(Fo^2^+2Fc^2^)/3'.

Automatic conversion script
Id: cif_fix_values 3143 2015-03-26 13:38:13Z robertas 
;
_cod_original_cell_volume 1308.5(3)
_cod_database_code 4323479

loop_
_symmetry_equiv_pos_as_xyz
'x, y, z'
'-x+1/2, -y, z+1/2'
'-x, y+1/2, -z+1/2'
'x+1/2, -y+1/2, -z'

loop_
_atom_site_aniso_label
_atom_site_aniso_U_11
_atom_site_aniso_U_22
_atom_site_aniso_U_33
_atom_site_aniso_U_23
_atom_site_aniso_U_13
_atom_site_aniso_U_12
Sb1 0.04012(14) 0.03921(13) 0.03972(13) 0.0007(2) 0.0064(2) -0.00832(15)
Cl1 0.0876(11) 0.0611(8) 0.0447(6) -0.0102(6) 0.0156(8) -0.0215(8)
Cl2 0.0502(7) 0.0686(9) 0.0673(8) 0.0116(7) -0.0155(7) 0.0024(7)
N1 0.034(2) 0.034(2) 0.047(2) 0.000(2) 0.000(2) 0.000(2)
C1 0.029(2) 0.042(2) 0.040(2) 0.002(2) -0.003(2) 0.000(2)
C2 0.049(3) 0.042(2) 0.047(3) -0.005(2) 0.001(3) 0.000(3)
C3 0.062(4) 0.036(2) 0.069(4) 0.000(3) 0.003(3) 0.001(3)
C4 0.051(3) 0.043(3) 0.060(3) 0.012(3) 0.000(3) -0.005(3)
C5 0.044(3) 0.063(3) 0.043(3) 0.008(3) 0.003(2) -0.005(3)
C6 0.052(3) 0.090(5) 0.039(3) 0.002(3) 0.007(3) -0.003(3)
C7 0.059(3) 0.058(3) 0.047(3) -0.004(3) 0.010(3) -0.002(3)
C8 0.032(2) 0.048(2) 0.038(2) 0.000(3) 0.004(2) -0.005(3)
C9 0.024(2) 0.041(3) 0.040(2) 0.005(2) -0.001(2) -0.004(2)
C10 0.030(2) 0.051(3) 0.040(2) 0.007(2) -0.005(2) -0.003(2)
C11 0.048(3) 0.059(3) 0.054(3) -0.002(3) -0.001(3) -0.013(3)
C12 0.060(4) 0.054(3) 0.070(4) 0.003(3) 0.007(3) 0.017(3)

loop_
_atom_site_label
_atom_site_type_symbol
_atom_site_fract_x
_atom_site_fract_y
_atom_site_fract_z
_atom_site_U_iso_or_equiv
_atom_site_thermal_displace_type
_atom_site_occupancy
_atom_site_calc_flag
_atom_site_refinement_flags
_atom_site_disorder_group
Sb1 Sb 0.05581(3) 0.19327(3) 0.64954(2) 0.03968(8) Uani 1 d . .
Cl1 Cl 0.0368(2) 0.33973(14) 0.79945(10) 0.0645(4) Uani 1 d . .
Cl2 Cl 0.29514(14) 0.1678(2) 0.68310(12) 0.0620(4) Uani 1 d . .
N1 N 0.1002(4) 0.0924(4) 0.4859(3) 0.0383(9) Uani 1 d . .
C1 C 0.0818(4) 0.3591(4) 0.5515(3) 0.0369(10) Uani 1 d . .
C2 C 0.0664(6) 0.4901(5) 0.5809(4) 0.0459(11) Uani 1 d . .
H2 H 0.0427(6) 0.5092(5) 0.6464(4) 0.063(7) Uiso 1 calc R .
C3 C 0.0860(6) 0.5947(5) 0.5130(4) 0.0560(15) Uani 1 d . .
H3 H 0.0740(6) 0.6824(5) 0.5340(4) 0.063(7) Uiso 1 calc R .
C4 C 0.1217(6) 0.5702(5) 0.4181(4) 0.0515(13) Uani 1 d . .
H4 H 0.1346(6) 0.6412(5) 0.3745(4) 0.063(7) Uiso 1 calc R .
C5 C 0.1787(6) 0.4086(6) 0.2854(4) 0.0500(13) Uani 1 d . .
H5 H 0.1942(6) 0.4780(6) 0.2409(4) 0.063(7) Uiso 1 calc R .
C6 C 0.1939(6) 0.2804(6) 0.2547(4) 0.060(2) Uani 1 d . .
H6 H 0.2194(6) 0.2631(6) 0.1892(4) 0.063(7) Uiso 1 calc R .
C7 C 0.1717(6) 0.1741(6) 0.3200(4) 0.0546(14) Uani 1 d . .
H7 H 0.1824(6) 0.0867(6) 0.2979(4) 0.063(7) Uiso 1 calc R .
C8 C 0.1339(4) 0.1984(6) 0.4169(3) 0.0393(10) Uani 1 d . .
C9 C 0.1183(4) 0.3314(4) 0.4519(3) 0.0350(10) Uani 1 d . .
C10 C 0.1402(5) 0.4374(5) 0.3833(4) 0.0406(11) Uani 1 d . .
C11 C -0.0370(6) 0.0354(6) 0.4611(4) 0.0536(14) Uani 1 d . .
H11A H -0.0646(18) -0.0255(28) 0.5125(14) 0.065(7) Uiso 1 calc R .
H11B H -0.0316(10) -0.0113(31) 0.3989(14) 0.065(7) Uiso 1 calc R .
H11C H -0.1033(9) 0.1061(6) 0.4560(26) 0.065(7) Uiso 1 calc R .
C12 C 0.2047(6) -0.0163(6) 0.4868(5) 0.062(2) Uani 1 d . .
H12A H 0.2022(26) -0.0632(23) 0.4245(12) 0.065(7) Uiso 1 calc R .
H12B H 0.1847(22) -0.0772(20) 0.5400(18) 0.065(7) Uiso 1 calc R .
H12C H 0.2946(7) 0.0214(6) 0.4965(26) 0.065(7) Uiso 1 calc R .

loop_
_atom_type_symbol
_atom_type_description
_atom_type_scat_dispersion_real
_atom_type_scat_dispersion_imag
_atom_type_scat_source
C C 0.0033 0.0016 'International Tables Vol C Tables 4.2.6.8 and 6.1.1.4'
H H 0.0000 0.0000 'International Tables Vol C Tables 4.2.6.8 and 6.1.1.4'
N N 0.0061 0.0033 'International Tables Vol C Tables 4.2.6.8 and 6.1.1.4'
Cl Cl 0.1484 0.1585 'International Tables Vol C Tables 4.2.6.8 and 6.1.1.4'
Sb Sb -0.5866 1.5461 'International Tables Vol C Tables 4.2.6.8 and 6.1.1.4'

loop_
_geom_angle_atom_site_label_1
_geom_angle_atom_site_label_2
_geom_angle_atom_site_label_3
_geom_angle
_geom_angle_site_symmetry_1
_geom_angle_site_symmetry_3
_geom_angle_publ_flag
C1 Sb1 Cl2 94.87(12) . . ?
C1 Sb1 N1 75.3(2) . . ?
Cl2 Sb1 N1 87.39(10) . . ?
C1 Sb1 Cl1 92.84(13) . . ?
Cl2 Sb1 Cl1 88.98(6) . . ?
N1 Sb1 Cl1 167.28(10) . . ?
C8 N1 C11 110.0(4) . . ?
C8 N1 C12 112.8(4) . . ?
C11 N1 C12 109.4(4) . . ?
C8 N1 Sb1 108.1(3) . . ?
C11 N1 Sb1 101.6(3) . . ?
C12 N1 Sb1 114.4(3) . . ?
C2 C1 C9 119.1(4) . . ?
C2 C1 Sb1 123.4(4) . . ?
C9 C1 Sb1 117.5(3) . . ?
C1 C2 C3 120.7(5) . . ?
C4 C3 C2 121.0(5) . . ?
C3 C4 C10 121.0(5) . . ?
C6 C5 C10 120.8(5) . . ?
C5 C6 C7 120.9(5) . . ?
C8 C7 C6 120.1(6) . . ?
C7 C8 C9 120.6(5) . . ?
C7 C8 N1 122.5(5) . . ?
C9 C8 N1 116.8(4) . . ?
C1 C9 C8 121.7(4) . . ?
C1 C9 C10 120.4(4) . . ?
C8 C9 C10 117.9(4) . . ?
C5 C10 C4 122.5(5) . . ?
C5 C10 C9 119.7(5) . . ?
C4 C10 C9 117.8(4) . . ?

loop_
_geom_bond_atom_site_label_1
_geom_bond_atom_site_label_2
_geom_bond_distance
_geom_bond_site_symmetry_2
_geom_bond_publ_flag
Sb1 C1 2.136(5) . ?
Sb1 Cl2 2.3821(14) . ?
Sb1 N1 2.460(4) . ?
Sb1 Cl1 2.4999(14) . ?
N1 C8 1.448(6) . ?
N1 C11 1.487(6) . ?
N1 C12 1.489(6) . ?
C1 C2 1.378(6) . ?
C1 C9 1.412(6) . ?
C2 C3 1.403(7) . ?
C3 C4 1.346(8) . ?
C4 C10 1.422(7) . ?
C5 C6 1.357(8) . ?
C5 C10 1.398(7) . ?
C6 C7 1.398(8) . ?
C7 C8 1.375(7) . ?
C8 C9 1.422(7) . ?
C9 C10 1.423(6) . ?
